data_7223028
loop_
_publ_author_name
'Fan, Linlin'
'Yue, Erlin'
'Du, Shizhen'
'Guo, Cunyue'
'Hao, Xiang'
'Sun, Wen Hua'

_publ_section_title
;
 Enhancing thermo-stability to ethylene polymerization: Synthesis,
 characterization and the catalytic behavior of 1-(2,4-dibenzhydryl-
 6-chlorophenylimino)-2-aryliminoacenaphthylnickel halides
;
_journal_name_full 'RSC Adv.'
_journal_paper_doi 10.1039/C5RA18257C
_journal_year 2015
_chemical_formula_sum 'C55 H45 Br2 Cl N2 Ni'
_chemical_formula_weight 987.91
_chemical_name_systematic
; 
 ? 
;
_space_group_IT_number 19
_symmetry_cell_setting orthorhombic
_symmetry_space_group_name_Hall 'P 2ac 2ab'
_symmetry_space_group_name_H-M 'P 21 21 21'
_atom_sites_solution_hydrogens geom
_atom_sites_solution_primary direct
_atom_sites_solution_secondary difmap
_audit_creation_method SHELXL-97
_audit_update_record
;
2015-09-05 deposited with the CCDC.
2015-10-26 downloaded from the CCDC.
;
_cell_angle_alpha 90.00
_cell_angle_beta 90.00
_cell_angle_gamma 90.00
_cell_formula_units_Z 4
_cell_length_a 16.470(3)
_cell_length_b 16.715(3)
_cell_length_c 16.782(3)
_cell_measurement_temperature 173(2)
_cell_volume 4620.0(14)
_computing_cell_refinement 'Bruker XSCANS'
_computing_data_collection 'Bruker XSCANS'
_computing_data_reduction 'Bruker SHELXTL'
_computing_molecular_graphics 'Bruker SHELXTL'
_computing_publication_material 'Bruker SHELXTL'
_computing_structure_refinement 'SHELXL-97 (Sheldrick, 1997)'
_computing_structure_solution 'SHELXS-97 (Sheldrick, 1990)'
_diffrn_ambient_temperature 173(2)
_diffrn_measured_fraction_theta_full 0.997
_diffrn_measured_fraction_theta_max 0.997
_diffrn_measurement_device_type 'Bruker P4'
_diffrn_measurement_method '\w scans'
_diffrn_radiation_monochromator graphite
_diffrn_radiation_source 'fine-focus sealed tube'
_diffrn_radiation_type MoK\a
_diffrn_radiation_wavelength 0.71073
_diffrn_reflns_av_R_equivalents 0.0765
_diffrn_reflns_av_sigmaI/netI 0.0707
_diffrn_reflns_limit_h_max 21
_diffrn_reflns_limit_h_min -21
_diffrn_reflns_limit_k_max 21
_diffrn_reflns_limit_k_min -21
_diffrn_reflns_limit_l_max 20
_diffrn_reflns_limit_l_min -21
_diffrn_reflns_number 31595
_diffrn_reflns_theta_full 27.48
_diffrn_reflns_theta_max 27.48
_diffrn_reflns_theta_min 1.74
_exptl_absorpt_coefficient_mu 2.247
_exptl_absorpt_correction_T_max 0.5927
_exptl_absorpt_correction_T_min 0.4381
_exptl_absorpt_correction_type multi-scan
_exptl_crystal_colour red
_exptl_crystal_density_diffrn 1.420
_exptl_crystal_density_method 'not measured'
_exptl_crystal_description block
_exptl_crystal_F_000 2016
_exptl_crystal_size_max 0.44
_exptl_crystal_size_mid 0.43
_exptl_crystal_size_min 0.26
_refine_diff_density_max 0.475
_refine_diff_density_min -0.751
_refine_diff_density_rms 0.074
_refine_ls_abs_structure_details 'Flack H D (1983), Acta Cryst. A39, 876-881'
_refine_ls_abs_structure_Flack 0.020(8)
_refine_ls_extinction_method none
_refine_ls_goodness_of_fit_ref 1.092
_refine_ls_hydrogen_treatment mixed
_refine_ls_matrix_type full
_refine_ls_number_parameters 553
_refine_ls_number_reflns 10563
_refine_ls_number_restraints 0
_refine_ls_restrained_S_all 1.092
_refine_ls_R_factor_all 0.0574
_refine_ls_R_factor_gt 0.0526
_refine_ls_shift/su_max 0.001
_refine_ls_shift/su_mean 0.000
_refine_ls_structure_factor_coef Fsqd
_refine_ls_weighting_details 'calc w=1/[\s^2^(Fo^2^)+(0.0382P)^2^+1.7731P] where P=(Fo^2^+2Fc^2^)/3'
_refine_ls_weighting_scheme calc
_refine_ls_wR_factor_gt 0.1146
_refine_ls_wR_factor_ref 0.1174
_reflns_number_gt 9806
_reflns_number_total 10563
_reflns_threshold_expression >2sigma(I)
_cod_data_source_file c5ra18257c1.cif
_cod_data_source_block Ni5
_cod_depositor_comments
;
The following automatic conversions were performed:

'_symmetry_cell_setting' value 'Orthorhombic' changed to
'orthorhombic' according to
/usr/data/users/saulius/crontab/automatic-downloads/rss-feeds/RSC/lib/dictionaries/cif_core.dic
dictionary named 'cif_core.dic' version 2.4.2 from 2011-04-26.

Automatic conversion script
Id: cif_fix_values 3271 2015-04-21 07:52:19Z andrius 
;
_cod_original_cell_volume 4620.0(16)
_cod_original_sg_symbol_H-M P2(1)2(1)2(1)
_cod_database_code 7223028

loop_
_symmetry_equiv_pos_as_xyz
'x, y, z'
'-x+1/2, -y, z+1/2'
'-x, y+1/2, -z+1/2'
'x+1/2, -y+1/2, -z'

loop_
_atom_site_label
_atom_site_type_symbol
_atom_site_fract_x
_atom_site_fract_y
_atom_site_fract_z
_atom_site_U_iso_or_equiv
_atom_site_adp_type
_atom_site_occupancy
_atom_site_symmetry_multiplicity
_atom_site_calc_flag
_atom_site_refinement_flags
Br1 Br -0.98797(3) -0.16376(3) -0.13093(3) 0.04253(12) Uani 1 1 d .
Br2 Br -1.19075(3) -0.04725(3) -0.21902(3) 0.04227(12) Uani 1 1 d .
Ni1 Ni -1.06850(3) -0.05147(3) -0.14857(3) 0.02857(12) Uani 1 1 d .
Cl1 Cl -1.11641(6) 0.15290(6) -0.28329(6) 0.0342(2) Uani 1 1 d .
C18 C -0.9951(3) 0.2061(2) -0.0429(2) 0.0295(8) Uani 1 1 d .
N1 N -1.00804(19) 0.0478(2) -0.18532(17) 0.0261(6) Uani 1 1 d .
C26 C -0.9350(3) 0.0825(2) -0.4250(2) 0.0295(8) Uani 1 1 d .
C12 C -1.0064(2) 0.1015(2) -0.1312(2) 0.0272(8) Uani 1 1 d .
C25 C -0.8876(3) 0.0385(2) -0.3719(2) 0.0324(9) Uani 1 1 d .
H25 H -0.8390 0.0146 -0.3908 0.039 Uiso 1 1 calc R
C36 C -0.8386(3) 0.1635(3) -0.5092(2) 0.0327(9) Uani 1 1 d .
C4 C -1.1323(3) -0.0990(3) 0.1757(3) 0.0389(11) Uani 1 1 d .
C13 C -0.9818(3) 0.1849(2) -0.1233(2) 0.0305(8) Uani 1 1 d .
C49 C -0.7968(3) -0.0733(3) -0.2743(3) 0.0407(11) Uani 1 1 d .
C28 C -1.0295(2) 0.1070(2) -0.3178(2) 0.0271(8) Uani 1 1 d .
C24 C -0.9088(3) 0.0283(2) -0.2923(2) 0.0296(8) Uani 1 1 d .
C4A C -1.1560(4) -0.1433(3) 0.2504(3) 0.0560(15) Uani 1 1 d .
H4AA H -1.2006 -0.1149 0.2768 0.084 Uiso 1 1 calc R
H4AB H -1.1093 -0.1462 0.2864 0.084 Uiso 1 1 calc R
H4AC H -1.1736 -0.1975 0.2365 0.084 Uiso 1 1 calc R
C3 C -1.1907(3) -0.0663(3) 0.1272(3) 0.0365(9) Uani 1 1 d .
H3 H -1.2458 -0.0684 0.1438 0.044 Uiso 1 1 calc R
C20 C -1.0424(3) 0.1568(3) 0.0848(3) 0.0352(9) Uani 1 1 d .
H20 H -1.0630 0.1152 0.1177 0.042 Uiso 1 1 calc R
C41 C -0.8304(3) 0.2186(3) -0.4491(3) 0.0387(10) Uani 1 1 d .
H41 H -0.8668 0.2173 -0.4052 0.046 Uiso 1 1 calc R
C48 C -0.8011(3) 0.0355(3) -0.0997(3) 0.0464(12) Uani 1 1 d .
H48 H -0.8228 -0.0118 -0.0766 0.056 Uiso 1 1 calc R
C19 C -1.0261(3) 0.1438(2) 0.0050(2) 0.0313(9) Uani 1 1 d .
C11 C -1.0371(2) 0.0763(2) -0.0499(2) 0.0264(8) Uani 1 1 d .
C42 C -0.8523(3) -0.0135(3) -0.2332(3) 0.0337(9) Uani 1 1 d .
H42 H -0.8877 -0.0448 -0.1962 0.040 Uiso 1 1 calc R
C21 C -1.0274(3) 0.2337(3) 0.1155(3) 0.0435(11) Uani 1 1 d .
H21 H -1.0381 0.2436 0.1702 0.052 Uiso 1 1 calc R
C35 C -0.9930(4) 0.1828(3) -0.5973(3) 0.0527(14) Uani 1 1 d .
H35 H -0.9675 0.2295 -0.5769 0.063 Uiso 1 1 calc R
C17 C -0.9805(3) 0.2832(3) -0.0121(3) 0.0385(10) Uani 1 1 d .
C1 C -1.0901(3) -0.0258(2) 0.0333(2) 0.0296(9) Uani 1 1 d .
C23 C -0.9813(2) 0.0631(2) -0.2653(2) 0.0268(8) Uani 1 1 d .
C9 C -1.2397(3) 0.0036(3) 0.0018(3) 0.0455(12) Uani 1 1 d .
H9A H -1.2283 -0.0103 -0.0544 0.055 Uiso 1 1 calc R
H9B H -1.2917 -0.0221 0.0168 0.055 Uiso 1 1 calc R
C8 C -0.8788(3) -0.0985(3) 0.0975(3) 0.0571(14) Uani 1 1 d .
H8A H -0.8897 -0.1543 0.0834 0.086 Uiso 1 1 calc R
H8B H -0.8834 -0.0918 0.1553 0.086 Uiso 1 1 calc R
H8C H -0.8237 -0.0841 0.0804 0.086 Uiso 1 1 calc R
C44 C -0.7770(3) 0.1173(3) -0.2141(3) 0.0525(13) Uani 1 1 d .
H44 H -0.7812 0.1268 -0.2698 0.063 Uiso 1 1 calc R
C7 C -0.9390(3) -0.0452(3) 0.0567(3) 0.0426(11) Uani 1 1 d .
H7A H -0.9350 -0.0546 -0.0014 0.051 Uiso 1 1 calc R
H7B H -0.9231 0.0110 0.0666 0.051 Uiso 1 1 calc R
C39 C -0.7164(3) 0.2784(3) -0.5160(4) 0.0562(14) Uani 1 1 d .
H39 H -0.6749 0.3179 -0.5184 0.067 Uiso 1 1 calc R
C15 C -0.9347(3) 0.3178(3) -0.1459(3) 0.0506(13) Uani 1 1 d .
H15 H -0.9123 0.3565 -0.1810 0.061 Uiso 1 1 calc R
C37 C -0.7850(3) 0.1668(3) -0.5734(3) 0.0430(11) Uani 1 1 d .
H37 H -0.7904 0.1297 -0.6158 0.052 Uiso 1 1 calc R
C43 C -0.8089(3) 0.0482(3) -0.1830(3) 0.0381(10) Uani 1 1 d .
C47 C -0.7626(4) 0.0908(4) -0.0519(4) 0.0619(16) Uani 1 1 d .
H47 H -0.7573 0.0814 0.0037 0.074 Uiso 1 1 calc R
C6 C -1.0280(3) -0.0555(3) 0.0814(2) 0.0327(9) Uani 1 1 d .
C53 C -0.7840(4) -0.1944(3) -0.3512(4) 0.0632(17) Uani 1 1 d .
H53 H -0.8088 -0.2388 -0.3768 0.076 Uiso 1 1 calc R
C30 C -0.9685(3) 0.1089(3) -0.5713(3) 0.0395(11) Uani 1 1 d .
C22 C -0.9976(3) 0.2954(3) 0.0691(3) 0.0430(11) Uani 1 1 d .
H22 H -0.9887 0.3465 0.0923 0.052 Uiso 1 1 calc R
C51 C -0.6653(4) -0.1214(4) -0.3168(4) 0.0645(18) Uani 1 1 d .
H51 H -0.6080 -0.1153 -0.3177 0.077 Uiso 1 1 calc R
C40 C -0.7696(3) 0.2762(3) -0.4516(3) 0.0491(13) Uani 1 1 d .
H40 H -0.7643 0.3139 -0.4095 0.059 Uiso 1 1 calc R
C5 C -1.0506(3) -0.0920(3) 0.1526(3) 0.0395(10) Uani 1 1 d .
H5 H -1.0095 -0.1128 0.1865 0.047 Uiso 1 1 calc R
C29 C -0.9021(3) 0.0966(3) -0.5090(3) 0.0353(10) Uani 1 1 d .
H29 H -0.8728 0.0465 -0.5244 0.042 Uiso 1 1 calc R
C52 C -0.7004(4) -0.1848(4) -0.3541(4) 0.068(2) Uani 1 1 d .
H52 H -0.6678 -0.2224 -0.3819 0.082 Uiso 1 1 calc R
C38 C -0.7243(3) 0.2237(3) -0.5758(4) 0.0560(15) Uani 1 1 d .
H38 H -0.6877 0.2246 -0.6195 0.067 Uiso 1 1 calc R
C10 C -1.2489(4) 0.0925(4) 0.0085(4) 0.078(2) Uani 1 1 d .
H10A H -1.2956 0.1100 -0.0231 0.117 Uiso 1 1 calc R
H10B H -1.1996 0.1186 -0.0114 0.117 Uiso 1 1 calc R
H10C H -1.2573 0.1071 0.0645 0.117 Uiso 1 1 calc R
C14 C -0.9511(3) 0.2412(3) -0.1756(3) 0.0411(11) Uani 1 1 d .
H14 H -0.9415 0.2284 -0.2300 0.049 Uiso 1 1 calc R
C45 C -0.7387(4) 0.1739(4) -0.1660(4) 0.0697(18) Uani 1 1 d .
H45 H -0.7177 0.2217 -0.1886 0.084 Uiso 1 1 calc R
C50 C -0.7129(3) -0.0656(3) -0.2775(3) 0.0494(13) Uani 1 1 d .
H50 H -0.6877 -0.0213 -0.2522 0.059 Uiso 1 1 calc R
C33 C -1.0920(4) 0.1254(5) -0.6840(4) 0.079(2) Uani 1 1 d .
H33 H -1.1344 0.1313 -0.7220 0.094 Uiso 1 1 calc R
C54 C -0.8309(4) -0.1395(3) -0.3114(3) 0.0496(13) Uani 1 1 d .
H54 H -0.8881 -0.1470 -0.3091 0.059 Uiso 1 1 calc R
C2 C -1.1721(3) -0.0301(2) 0.0543(2) 0.0307(9) Uani 1 1 d .
C32 C -1.0681(6) 0.0522(5) -0.6600(5) 0.126(4) Uani 1 1 d .
H32 H -1.0926 0.0059 -0.6825 0.151 Uiso 1 1 calc R
C31 C -1.0077(6) 0.0439(4) -0.6022(4) 0.106(3) Uani 1 1 d .
H31 H -0.9935 -0.0081 -0.5841 0.127 Uiso 1 1 calc R
C16 C -0.9495(3) 0.3395(3) -0.0679(3) 0.0477(12) Uani 1 1 d .
H16 H -0.9388 0.3928 -0.0512 0.057 Uiso 1 1 calc R
C46 C -0.7315(4) 0.1602(4) -0.0855(4) 0.0700(17) Uani 1 1 d .
H46 H -0.7050 0.1984 -0.0527 0.084 Uiso 1 1 calc R
C34 C -1.0547(4) 0.1899(4) -0.6532(3) 0.0646(17) Uani 1 1 d .
H34 H -1.0710 0.2417 -0.6701 0.078 Uiso 1 1 calc R
N2 N -1.0680(2) 0.00617(19) -0.04347(18) 0.0261(7) Uani 1 1 d .
C27 C -1.0061(3) 0.1170(2) -0.3975(2) 0.0313(9) Uani 1 1 d .
H27 H -1.0391 0.1474 -0.4327 0.038 Uiso 1 1 calc R

loop_
_atom_site_aniso_label
_atom_site_aniso_U_11
_atom_site_aniso_U_22
_atom_site_aniso_U_33
_atom_site_aniso_U_23
_atom_site_aniso_U_13
_atom_site_aniso_U_12
Br1 0.0368(2) 0.0355(2) 0.0553(3) 0.0026(2) 0.0010(2) 0.0053(2)
Br2 0.0309(2) 0.0534(3) 0.0425(2) -0.0003(2) -0.00465(19) 0.0006(2)
Ni1 0.0276(3) 0.0319(3) 0.0262(2) 0.0004(2) 0.0025(2) -0.0011(2)
Cl1 0.0263(5) 0.0421(5) 0.0343(5) 0.0060(4) -0.0007(4) 0.0042(4)
C18 0.027(2) 0.0305(19) 0.032(2) 0.0008(15) -0.0044(17) 0.0016(18)
N1 0.0228(16) 0.0345(16) 0.0211(15) 0.0053(13) 0.0000(12) 0.0008(15)
C26 0.030(2) 0.034(2) 0.025(2) -0.0010(15) 0.0058(17) -0.0029(18)
C12 0.0204(18) 0.040(2) 0.0215(19) 0.0055(15) 0.0015(15) -0.0020(16)
C25 0.035(2) 0.033(2) 0.029(2) 0.0040(17) 0.0119(17) 0.0020(18)
C36 0.030(2) 0.038(2) 0.030(2) 0.0088(18) 0.0059(17) 0.007(2)
C4 0.048(3) 0.036(2) 0.033(2) 0.0077(18) 0.008(2) -0.007(2)
C13 0.027(2) 0.0344(19) 0.031(2) 0.0043(16) -0.0024(17) -0.0009(17)
C49 0.038(2) 0.050(3) 0.034(2) 0.0116(19) 0.012(2) 0.012(2)
C28 0.024(2) 0.0286(18) 0.029(2) 0.0026(15) -0.0041(16) -0.0053(16)
C24 0.028(2) 0.036(2) 0.0245(19) 0.0047(16) 0.0036(16) -0.0007(17)
C4A 0.064(4) 0.071(4) 0.033(3) 0.018(2) 0.012(3) -0.007(3)
C3 0.031(2) 0.048(2) 0.031(2) 0.0027(18) 0.0076(18) -0.004(2)
C20 0.036(2) 0.038(2) 0.032(2) -0.0048(18) 0.0018(18) 0.006(2)
C41 0.034(2) 0.042(2) 0.040(3) 0.0001(19) 0.010(2) 0.000(2)
C48 0.033(2) 0.066(3) 0.040(3) 0.000(2) 0.003(2) 0.006(2)
C19 0.028(2) 0.037(2) 0.029(2) 0.0003(16) -0.0017(17) 0.0035(17)
C11 0.0217(18) 0.035(2) 0.0225(18) 0.0020(15) 0.0025(15) 0.0019(16)
C42 0.025(2) 0.045(2) 0.031(2) 0.0084(18) 0.0051(17) 0.0042(19)
C21 0.050(3) 0.047(3) 0.034(2) -0.013(2) -0.003(2) 0.005(2)
C35 0.055(3) 0.056(3) 0.046(3) -0.011(2) -0.015(3) 0.008(3)
C17 0.036(2) 0.034(2) 0.046(3) -0.0020(19) -0.010(2) -0.005(2)
C1 0.031(2) 0.033(2) 0.0249(19) -0.0002(15) 0.0061(16) -0.0070(17)
C23 0.0272(19) 0.0348(19) 0.0184(17) 0.0015(14) 0.0032(14) -0.0035(17)
C9 0.030(2) 0.071(3) 0.035(2) 0.008(2) 0.004(2) 0.004(2)
C8 0.040(3) 0.072(4) 0.059(4) 0.007(3) -0.001(3) 0.012(3)
C44 0.038(3) 0.071(3) 0.049(3) 0.011(3) -0.004(2) -0.012(3)
C7 0.027(2) 0.068(3) 0.032(2) 0.003(2) 0.0015(18) 0.005(2)
C39 0.041(3) 0.052(3) 0.076(4) 0.008(3) 0.008(3) -0.010(3)
C15 0.052(3) 0.048(3) 0.051(3) 0.016(2) -0.012(3) -0.024(2)
C37 0.045(3) 0.047(3) 0.037(2) 0.009(2) 0.014(2) 0.008(2)
C43 0.023(2) 0.051(2) 0.040(2) 0.007(2) 0.0014(17) 0.004(2)
C47 0.051(3) 0.090(4) 0.045(3) -0.010(3) -0.007(3) 0.006(3)
C6 0.029(2) 0.040(2) 0.028(2) -0.0015(18) 0.0027(16) 0.0022(19)
C53 0.083(5) 0.055(3) 0.051(3) 0.013(3) 0.013(3) 0.018(3)
C30 0.048(3) 0.047(2) 0.024(2) 0.0025(18) 0.0041(19) -0.016(2)
C22 0.048(3) 0.042(2) 0.039(3) -0.008(2) -0.010(2) 0.001(2)
C51 0.043(3) 0.082(4) 0.069(4) 0.034(3) 0.028(3) 0.028(3)
C40 0.045(3) 0.039(2) 0.064(4) -0.003(2) 0.002(3) -0.002(2)
C5 0.045(3) 0.044(2) 0.030(2) 0.0071(18) 0.002(2) 0.005(2)
C29 0.044(3) 0.035(2) 0.027(2) 0.0021(17) 0.0081(19) 0.000(2)
C52 0.081(5) 0.067(4) 0.057(4) 0.024(3) 0.035(3) 0.043(4)
C38 0.037(3) 0.065(3) 0.066(4) 0.027(3) 0.025(3) 0.009(3)
C10 0.056(4) 0.076(4) 0.102(6) 0.017(4) 0.014(4) 0.020(4)
C14 0.044(3) 0.043(2) 0.036(2) 0.0095(19) -0.007(2) -0.013(2)
C45 0.055(4) 0.077(4) 0.077(4) 0.001(3) -0.009(3) -0.023(3)
C50 0.040(3) 0.055(3) 0.053(3) 0.016(2) 0.013(2) 0.013(2)
C33 0.076(5) 0.118(6) 0.042(3) 0.013(3) -0.018(3) -0.043(4)
C54 0.053(3) 0.049(3) 0.047(3) 0.007(2) 0.011(2) 0.013(3)
C2 0.028(2) 0.037(2) 0.027(2) 0.0008(16) 0.0038(16) -0.0020(17)
C32 0.189(10) 0.093(6) 0.097(6) 0.024(5) -0.085(7) -0.078(7)
C31 0.178(9) 0.058(4) 0.081(5) 0.021(3) -0.070(6) -0.053(5)
C16 0.051(3) 0.036(2) 0.056(3) 0.005(2) -0.015(2) -0.010(2)
C46 0.050(4) 0.086(4) 0.073(4) -0.015(4) -0.007(3) -0.007(4)
C34 0.061(4) 0.079(4) 0.053(4) -0.007(3) -0.021(3) 0.013(3)
N2 0.0231(16) 0.0329(16) 0.0222(16) -0.0006(12) 0.0023(13) -0.0011(15)
C27 0.031(2) 0.036(2) 0.027(2) 0.0047(16) 0.0014(17) -0.0024(18)

loop_
_atom_type_symbol
_atom_type_description
_atom_type_scat_dispersion_real
_atom_type_scat_dispersion_imag
_atom_type_scat_source
C C 0.0033 0.0016 'International Tables Vol C Tables 4.2.6.8 and 6.1.1.4'
H H 0.0000 0.0000 'International Tables Vol C Tables 4.2.6.8 and 6.1.1.4'
N N 0.0061 0.0033 'International Tables Vol C Tables 4.2.6.8 and 6.1.1.4'
Cl Cl 0.1484 0.1585 'International Tables Vol C Tables 4.2.6.8 and 6.1.1.4'
Ni Ni 0.3393 1.1124 'International Tables Vol C Tables 4.2.6.8 and 6.1.1.4'
Br Br -0.2901 2.4595 'International Tables Vol C Tables 4.2.6.8 and 6.1.1.4'

loop_
_geom_angle_atom_site_label_1
_geom_angle_atom_site_label_2
_geom_angle_atom_site_label_3
_geom_angle
N2 Ni1 N1 82.70(13)
N2 Ni1 Br1 105.90(10)
N1 Ni1 Br1 114.83(9)
N2 Ni1 Br2 115.66(10)
N1 Ni1 Br2 104.13(9)
Br1 Ni1 Br2 125.62(3)
C17 C18 C19 121.8(4)
C17 C18 C13 123.6(4)
C19 C18 C13 114.6(4)
C12 N1 C23 122.2(3)
C12 N1 Ni1 111.6(2)
C23 N1 Ni1 125.5(2)
C27 C26 C25 118.7(4)
C27 C26 C29 122.9(4)
C25 C26 C29 118.2(4)
N1 C12 C13 137.9(4)
N1 C12 C11 116.0(3)
C13 C12 C11 106.1(3)
C24 C25 C26 122.6(4)
C24 C25 H25 118.7
C26 C25 H25 118.7
C41 C36 C37 118.6(4)
C41 C36 C29 123.7(4)
C37 C36 C29 117.6(4)
C3 C4 C5 118.3(4)
C3 C4 C4A 120.4(5)
C5 C4 C4A 121.3(5)
C14 C13 C18 119.5(4)
C14 C13 C12 134.1(4)
C18 C13 C12 106.4(3)
C50 C49 C54 117.3(5)
C50 C49 C42 123.7(5)
C54 C49 C42 119.0(4)
C23 C28 C27 120.6(4)
C23 C28 Cl1 119.6(3)
C27 C28 Cl1 119.7(3)
C25 C24 C23 118.2(4)
C25 C24 C42 121.8(4)
C23 C24 C42 119.8(3)
C4 C4A H4AA 109.5
C4 C4A H4AB 109.5
H4AA C4A H4AB 109.5
C4 C4A H4AC 109.5
H4AA C4A H4AC 109.5
H4AB C4A H4AC 109.5
C4 C3 C2 122.5(4)
C4 C3 H3 118.8
C2 C3 H3 118.8
C19 C20 C21 117.7(4)
C19 C20 H20 121.2
C21 C20 H20 121.2
C36 C41 C40 120.9(4)
C36 C41 H41 119.6
C40 C41 H41 119.6
C47 C48 C43 121.0(5)
C47 C48 H48 119.5
C43 C48 H48 119.5
C20 C19 C18 120.4(4)
C20 C19 C11 134.8(4)
C18 C19 C11 104.7(3)
N2 C11 C19 134.3(4)
N2 C11 C12 117.6(3)
C19 C11 C12 108.1(3)
C43 C42 C49 114.7(4)
C43 C42 C24 109.7(4)
C49 C42 C24 111.8(4)
C43 C42 H42 106.7
C49 C42 H42 106.7
C24 C42 H42 106.7
C22 C21 C20 122.5(4)
C22 C21 H21 118.7
C20 C21 H21 118.7
C30 C35 C34 120.5(5)
C30 C35 H35 119.8
C34 C35 H35 119.8
C22 C17 C18 117.0(4)
C22 C17 C16 127.8(4)
C18 C17 C16 115.1(4)
C6 C1 C2 122.9(4)
C6 C1 N2 117.8(4)
C2 C1 N2 119.3(4)
C28 C23 C24 119.9(3)
C28 C23 N1 120.7(4)
C24 C23 N1 119.3(3)
C10 C9 C2 113.3(5)
C10 C9 H9A 108.9
C2 C9 H9A 108.9
C10 C9 H9B 108.9
C2 C9 H9B 108.9
H9A C9 H9B 107.7
C7 C8 H8A 109.5
C7 C8 H8B 109.5
H8A C8 H8B 109.5
C7 C8 H8C 109.5
H8A C8 H8C 109.5
H8B C8 H8C 109.5
C43 C44 C45 121.6(6)
C43 C44 H44 119.2
C45 C44 H44 119.2
C8 C7 C6 116.3(4)
C8 C7 H7A 108.2
C6 C7 H7A 108.2
C8 C7 H7B 108.2
C6 C7 H7B 108.2
H7A C7 H7B 107.4
C38 C39 C40 119.6(5)
C38 C39 H39 120.2
C40 C39 H39 120.2
C16 C15 C14 123.0(4)
C16 C15 H15 118.5
C14 C15 H15 118.5
C38 C37 C36 120.7(5)
C38 C37 H37 119.7
C36 C37 H37 119.7
C44 C43 C48 117.8(5)
C44 C43 C42 122.9(4)
C48 C43 C42 119.3(4)
C48 C47 C46 119.5(6)
C48 C47 H47 120.2
C46 C47 H47 120.2
C5 C6 C1 117.3(4)
C5 C6 C7 122.4(4)
C1 C6 C7 120.3(4)
C54 C53 C52 119.8(6)
C54 C53 H53 120.1
C52 C53 H53 120.1
C31 C30 C35 117.2(5)
C31 C30 C29 119.4(5)
C35 C30 C29 123.4(4)
C21 C22 C17 120.5(4)
C21 C22 H22 119.7
C17 C22 H22 119.7
C52 C51 C50 120.2(6)
C52 C51 H51 119.9
C50 C51 H51 119.9
C41 C40 C39 119.7(5)
C41 C40 H40 120.2
C39 C40 H40 120.2
C6 C5 C4 122.0(4)
C6 C5 H5 119.0
C4 C5 H5 119.0
C30 C29 C26 113.5(4)
C30 C29 C36 112.9(3)
C26 C29 C36 110.9(4)
C30 C29 H29 106.3
C26 C29 H29 106.3
C36 C29 H29 106.3
C51 C52 C53 119.8(6)
C51 C52 H52 120.1
C53 C52 H52 120.1
C39 C38 C37 120.6(5)
C39 C38 H38 119.7
C37 C38 H38 119.7
C9 C10 H10A 109.5
C9 C10 H10B 109.5
H10A C10 H10B 109.5
C9 C10 H10C 109.5
H10A C10 H10C 109.5
H10B C10 H10C 109.5
C13 C14 C15 117.8(5)
C13 C14 H14 121.1
C15 C14 H14 121.1
C46 C45 C44 119.6(6)
C46 C45 H45 120.2
C44 C45 H45 120.2
C51 C50 C49 121.3(6)
C51 C50 H50 119.3
C49 C50 H50 119.3
C34 C33 C32 118.6(6)
C34 C33 H33 120.7
C32 C33 H33 120.7
C53 C54 C49 121.5(6)
C53 C54 H54 119.2
C49 C54 H54 119.2
C1 C2 C3 117.1(4)
C1 C2 C9 122.6(4)
C3 C2 C9 120.3(4)
C33 C32 C31 120.4(7)
C33 C32 H32 119.8
C31 C32 H32 119.8
C30 C31 C32 121.5(6)
C30 C31 H31 119.3
C32 C31 H31 119.3
C15 C16 C17 120.9(4)
C15 C16 H16 119.6
C17 C16 H16 119.6
C45 C46 C47 120.5(6)
C45 C46 H46 119.7
C47 C46 H46 119.7
C33 C34 C35 121.7(6)
C33 C34 H34 119.1
C35 C34 H34 119.1
C11 N2 C1 120.9(3)
C11 N2 Ni1 111.5(3)
C1 N2 Ni1 127.3(3)
C26 C27 C28 120.1(4)
C26 C27 H27 120.0
C28 C27 H27 120.0

loop_
_geom_bond_atom_site_label_1
_geom_bond_atom_site_label_2
_geom_bond_distance
Br1 Ni1 2.3172(8)
Br2 Ni1 2.3360(8)
Ni1 N2 2.010(3)
Ni1 N1 2.031(3)
Cl1 C28 1.724(4)
C18 C17 1.409(6)
C18 C19 1.410(6)
C18 C13 1.413(6)
N1 C12 1.277(5)
N1 C23 1.435(4)
C26 C27 1.384(6)
C26 C25 1.394(6)
C26 C29 1.528(5)
C12 C13 1.458(5)
C12 C11 1.514(5)
C25 C24 1.392(5)
C25 H25 0.9500
C36 C41 1.373(6)
C36 C37 1.393(6)
C36 C29 1.532(6)
C4 C3 1.373(6)
C4 C5 1.405(7)
C4 C4A 1.507(6)
C13 C14 1.383(6)
C49 C50 1.388(7)
C49 C54 1.389(7)
C49 C42 1.520(6)
C28 C23 1.395(5)
C28 C27 1.402(5)
C24 C23 1.404(6)
C24 C42 1.529(5)
C4A H4AA 0.9800
C4A H4AB 0.9800
C4A H4AC 0.9800
C3 C2 1.399(6)
C3 H3 0.9500
C20 C19 1.382(6)
C20 C21 1.406(6)
C20 H20 0.9500
C41 C40 1.391(7)
C41 H41 0.9500
C48 C47 1.379(7)
C48 C43 1.419(6)
C48 H48 0.9500
C19 C11 1.469(5)
C11 N2 1.282(5)
C42 C43 1.511(6)
C42 H42 1.0000
C21 C22 1.382(7)
C21 H21 0.9500
C35 C30 1.370(7)
C35 C34 1.389(7)
C35 H35 0.9500
C17 C22 1.406(7)
C17 C16 1.423(6)
C1 C6 1.394(6)
C1 C2 1.398(6)
C1 N2 1.440(5)
C9 C10 1.498(7)
C9 C2 1.529(6)
C9 H9A 0.9900
C9 H9B 0.9900
C8 C7 1.498(7)
C8 H8A 0.9800
C8 H8B 0.9800
C8 H8C 0.9800
C44 C43 1.372(7)
C44 C45 1.396(8)
C44 H44 0.9500
C7 C6 1.533(6)
C7 H7A 0.9900
C7 H7B 0.9900
C39 C38 1.365(8)
C39 C40 1.392(7)
C39 H39 0.9500
C15 C16 1.380(7)
C15 C14 1.399(7)
C15 H15 0.9500
C37 C38 1.380(7)
C37 H37 0.9500
C47 C46 1.388(9)
C47 H47 0.9500
C6 C5 1.392(6)
C53 C54 1.374(7)
C53 C52 1.387(10)
C53 H53 0.9500
C30 C31 1.366(7)
C30 C29 1.527(6)
C22 H22 0.9500
C51 C52 1.359(9)
C51 C50 1.385(7)
C51 H51 0.9500
C40 H40 0.9500
C5 H5 0.9500
C29 H29 1.0000
C52 H52 0.9500
C38 H38 0.9500
C10 H10A 0.9800
C10 H10B 0.9800
C10 H10C 0.9800
C14 H14 0.9500
C45 C46 1.374(9)
C45 H45 0.9500
C50 H50 0.9500
C33 C34 1.345(8)
C33 C32 1.347(11)
C33 H33 0.9500
C54 H54 0.9500
C32 C31 1.396(10)
C32 H32 0.9500
C31 H31 0.9500
C16 H16 0.9500
C46 H46 0.9500
C34 H34 0.9500
C27 H27 0.9500

loop_
_geom_torsion_atom_site_label_1
_geom_torsion_atom_site_label_2
_geom_torsion_atom_site_label_3
_geom_torsion_atom_site_label_4
_geom_torsion
N2 Ni1 N1 C12 -7.5(3)
Br1 Ni1 N1 C12 -111.7(3)
Br2 Ni1 N1 C12 107.2(3)
N2 Ni1 N1 C23 -177.9(3)
Br1 Ni1 N1 C23 77.9(3)
Br2 Ni1 N1 C23 -63.2(3)
C23 N1 C12 C13 -1.0(7)
Ni1 N1 C12 C13 -171.8(4)
C23 N1 C12 C11 179.6(3)
Ni1 N1 C12 C11 8.8(4)
C27 C26 C25 C24 -0.4(6)
C29 C26 C25 C24 174.3(4)
C17 C18 C13 C14 1.5(7)
C19 C18 C13 C14 -179.8(4)
C17 C18 C13 C12 -178.3(4)
C19 C18 C13 C12 0.5(5)
N1 C12 C13 C14 2.3(9)
C11 C12 C13 C14 -178.2(5)
N1 C12 C13 C18 -178.0(5)
C11 C12 C13 C18 1.5(4)
C26 C25 C24 C23 0.8(6)
C26 C25 C24 C42 -174.2(4)
C5 C4 C3 C2 3.2(7)
C4A C4 C3 C2 -175.0(4)
C37 C36 C41 C40 -0.5(7)
C29 C36 C41 C40 177.8(4)
C21 C20 C19 C18 0.4(7)
C21 C20 C19 C11 -175.9(5)
C17 C18 C19 C20 -0.8(6)
C13 C18 C19 C20 -179.6(4)
C17 C18 C19 C11 176.5(4)
C13 C18 C19 C11 -2.3(5)
C20 C19 C11 N2 2.5(9)
C18 C19 C11 N2 -174.2(4)
C20 C19 C11 C12 179.8(5)
C18 C19 C11 C12 3.0(4)
N1 C12 C11 N2 -5.5(5)
C13 C12 C11 N2 175.0(4)
N1 C12 C11 C19 176.7(4)
C13 C12 C11 C19 -2.8(4)
C50 C49 C42 C43 -10.2(6)
C54 C49 C42 C43 169.9(4)
C50 C49 C42 C24 115.5(5)
C54 C49 C42 C24 -64.3(5)
C25 C24 C42 C43 101.2(5)
C23 C24 C42 C43 -73.8(5)
C25 C24 C42 C49 -27.2(6)
C23 C24 C42 C49 157.8(4)
C19 C20 C21 C22 0.1(7)
C19 C18 C17 C22 0.5(7)
C13 C18 C17 C22 179.2(4)
C19 C18 C17 C16 -179.7(4)
C13 C18 C17 C16 -1.0(7)
C27 C28 C23 C24 -0.2(6)
Cl1 C28 C23 C24 -177.4(3)
C27 C28 C23 N1 -175.3(3)
Cl1 C28 C23 N1 7.4(5)
C25 C24 C23 C28 -0.5(6)
C42 C24 C23 C28 174.6(4)
C25 C24 C23 N1 174.7(4)
C42 C24 C23 N1 -10.2(6)
C12 N1 C23 C28 -75.7(5)
Ni1 N1 C23 C28 93.8(4)
C12 N1 C23 C24 109.2(5)
Ni1 N1 C23 C24 -81.4(4)
C41 C36 C37 C38 0.9(7)
C29 C36 C37 C38 -177.5(4)
C45 C44 C43 C48 -0.5(8)
C45 C44 C43 C42 178.7(5)
C47 C48 C43 C44 -0.2(7)
C47 C48 C43 C42 -179.4(5)
C49 C42 C43 C44 84.3(6)
C24 C42 C43 C44 -42.5(6)
C49 C42 C43 C48 -96.6(5)
C24 C42 C43 C48 136.6(4)
C43 C48 C47 C46 0.5(9)
C2 C1 C6 C5 1.2(6)
N2 C1 C6 C5 -175.0(4)
C2 C1 C6 C7 -177.1(4)
N2 C1 C6 C7 6.8(6)
C8 C7 C6 C5 19.4(7)
C8 C7 C6 C1 -162.5(5)
C34 C35 C30 C31 -0.5(9)
C34 C35 C30 C29 -179.0(5)
C20 C21 C22 C17 -0.3(8)
C18 C17 C22 C21 0.0(7)
C16 C17 C22 C21 -179.7(5)
C36 C41 C40 C39 0.3(8)
C38 C39 C40 C41 -0.4(8)
C1 C6 C5 C4 -0.1(7)
C7 C6 C5 C4 178.2(5)
C3 C4 C5 C6 -2.0(7)
C4A C4 C5 C6 176.1(4)
C31 C30 C29 C26 -80.3(7)
C35 C30 C29 C26 98.2(5)
C31 C30 C29 C36 152.4(6)
C35 C30 C29 C36 -29.1(6)
C27 C26 C29 C30 -32.4(6)
C25 C26 C29 C30 153.2(4)
C27 C26 C29 C36 95.9(5)
C25 C26 C29 C36 -78.5(5)
C41 C36 C29 C30 110.4(5)
C37 C36 C29 C30 -71.3(5)
C41 C36 C29 C26 -18.2(6)
C37 C36 C29 C26 160.1(4)
C50 C51 C52 C53 -1.3(8)
C54 C53 C52 C51 0.5(9)
C40 C39 C38 C37 0.8(9)
C36 C37 C38 C39 -1.1(8)
C18 C13 C14 C15 -0.1(7)
C12 C13 C14 C15 179.5(5)
C16 C15 C14 C13 -1.6(8)
C43 C44 C45 C46 0.8(10)
C52 C51 C50 C49 0.7(8)
C54 C49 C50 C51 0.7(7)
C42 C49 C50 C51 -179.1(4)
C52 C53 C54 C49 1.0(8)
C50 C49 C54 C53 -1.5(7)
C42 C49 C54 C53 178.3(4)
C6 C1 C2 C3 -0.2(6)
N2 C1 C2 C3 175.9(4)
C6 C1 C2 C9 179.1(4)
N2 C1 C2 C9 -4.8(6)
C4 C3 C2 C1 -2.1(6)
C4 C3 C2 C9 178.6(4)
C10 C9 C2 C1 -78.9(6)
C10 C9 C2 C3 100.3(5)
C34 C33 C32 C31 2.1(14)
C35 C30 C31 C32 2.2(12)
C29 C30 C31 C32 -179.2(8)
C33 C32 C31 C30 -3.1(15)
C14 C15 C16 C17 2.0(8)
C22 C17 C16 C15 179.0(5)
C18 C17 C16 C15 -0.7(7)
C44 C45 C46 C47 -0.5(11)
C48 C47 C46 C45 -0.2(10)
C32 C33 C34 C35 -0.4(12)
C30 C35 C34 C33 -0.4(10)
C19 C11 N2 C1 -10.1(7)
C12 C11 N2 C1 172.8(4)
C19 C11 N2 Ni1 175.9(4)
C12 C11 N2 Ni1 -1.1(4)
C6 C1 N2 C11 -78.1(5)
C2 C1 N2 C11 105.6(5)
C6 C1 N2 Ni1 94.8(4)
C2 C1 N2 Ni1 -81.5(5)
N1 Ni1 N2 C11 4.4(3)
Br1 Ni1 N2 C11 118.2(3)
Br2 Ni1 N2 C11 -97.8(3)
N1 Ni1 N2 C1 -169.0(4)
Br1 Ni1 N2 C1 -55.2(4)
Br2 Ni1 N2 C1 88.7(3)
C25 C26 C27 C28 -0.3(6)
C29 C26 C27 C28 -174.8(4)
C23 C28 C27 C26 0.6(6)
Cl1 C28 C27 C26 177.9(3)
